data_7055474
loop_
_publ_author_name
'Chen, Jing-Lin'
'Guo, Zong-Hao'
'Luo, Yan-Sheng'
'Qiu, Lu'
'He, Li-Hua'
'Liu, Sui-Jun'
'Wen, He-Rui'
'Wang, Jin-Yun'

_publ_section_title
;
 Luminescent monometallic Cu(i) triphenylphosphine complexes based on
 methylated 5-trifluoromethyl-3-(2&#x2032;-pyridyl)-1,2,4-triazole ligands
;
_journal_issue 6
_journal_name_full 'New J. Chem.'
_journal_page_first 5325
_journal_paper_doi 10.1039/C5NJ03529E
_journal_volume 40
_journal_year 2016
_chemical_formula_sum 'C46 H39 Cl3 Cu F3 N4 O4 P2'
_chemical_formula_weight 1000.64
_space_group_crystal_system monoclinic
_space_group_IT_number 15
_space_group_name_Hall '-C 2yc'
_space_group_name_H-M_alt 'C 1 2/c 1'
_symmetry_space_group_name_Hall '-C 2yc'
_symmetry_space_group_name_H-M 'C 1 2/c 1'
_atom_sites_solution_hydrogens geom
_audit_creation_method SHELXL-2014/7
_audit_update_record
;
2016-04-05 deposited with the CCDC.
2016-04-11 downloaded from the CCDC.
;
_cell_angle_alpha 90
_cell_angle_beta 120.178(2)
_cell_angle_gamma 90
_cell_formula_units_Z 8
_cell_length_a 37.228(3)
_cell_length_b 15.2660(12)
_cell_length_c 19.6526(16)
_cell_measurement_reflns_used 9950
_cell_measurement_temperature 300(2)
_cell_measurement_theta_max 27.12
_cell_measurement_theta_min 2.93
_cell_volume 9655.3(14)
_computing_cell_refinement CrystalClear
_computing_data_collection 'CrystalClear (Rigaku/MSC Inc., 2005)'
_computing_data_reduction CrystalClear
_computing_molecular_graphics 'Bruker SHELXTL'
_computing_publication_material 'Bruker SHELXTL'
_computing_structure_refinement 'SHELXL-2014/7 (Sheldrick, 2014)'
_computing_structure_solution 'SHELXS-97 (Sheldrick, 1990)'
_diffrn_ambient_temperature 300(2)
_diffrn_measured_fraction_theta_full 0.998
_diffrn_measured_fraction_theta_max 0.996
_diffrn_measurement_device_type 'D8 QUEST'
_diffrn_measurement_method '\w scans'
_diffrn_radiation_type MoK\a
_diffrn_radiation_wavelength 0.71073
_diffrn_reflns_av_R_equivalents 0.0724
_diffrn_reflns_av_unetI/netI 0.0629
_diffrn_reflns_Laue_measured_fraction_full 0.998
_diffrn_reflns_Laue_measured_fraction_max 0.996
_diffrn_reflns_limit_h_max 47
_diffrn_reflns_limit_h_min -47
_diffrn_reflns_limit_k_max 19
_diffrn_reflns_limit_k_min -19
_diffrn_reflns_limit_l_max 25
_diffrn_reflns_limit_l_min -25
_diffrn_reflns_number 90505
_diffrn_reflns_point_group_measured_fraction_full 0.998
_diffrn_reflns_point_group_measured_fraction_max 0.996
_diffrn_reflns_theta_full 25.242
_diffrn_reflns_theta_max 27.124
_diffrn_reflns_theta_min 2.926
_diffrn_source 'fine-focus sealed tube'
_exptl_absorpt_coefficient_mu 0.742
_exptl_absorpt_correction_type multi-scan
_exptl_absorpt_process_details Crystalclear
_exptl_crystal_colour light-yellow
_exptl_crystal_density_diffrn 1.377
_exptl_crystal_description block
_exptl_crystal_F_000 4096
_exptl_crystal_size_max 0.230
_exptl_crystal_size_mid 0.220
_exptl_crystal_size_min 0.200
_exptl_transmission_factor_max 0.866
_exptl_transmission_factor_min 0.848
_refine_diff_density_max 0.940
_refine_diff_density_min -0.484
_refine_diff_density_rms 0.091
_refine_ls_extinction_method none
_refine_ls_goodness_of_fit_ref 1.087
_refine_ls_hydrogen_treatment constr
_refine_ls_matrix_type full
_refine_ls_number_parameters 595
_refine_ls_number_reflns 10638
_refine_ls_number_restraints 132
_refine_ls_restrained_S_all 1.088
_refine_ls_R_factor_all 0.1978
_refine_ls_R_factor_gt 0.1079
_refine_ls_shift/su_max 0.002
_refine_ls_shift/su_mean 0.000
_refine_ls_structure_factor_coef Fsqd
_refine_ls_weighting_details 'w=1/[\s^2^(Fo^2^)+(0.0905P)^2^+70.7750P] where P=(Fo^2^+2Fc^2^)/3'
_refine_ls_weighting_scheme calc
_refine_ls_wR_factor_gt 0.2317
_refine_ls_wR_factor_ref 0.2876
_reflns_Friedel_coverage 0.000
_reflns_number_gt 5630
_reflns_number_total 10638
_reflns_threshold_expression 'I > 2\s(I)'
_cod_data_source_file c5nj03529e2.cif
_cod_data_source_block 4
_cod_depositor_comments
;
The following automatic conversions were performed:

'_exptl_absorpt_correction_type' value 'Multi-scan' changed to
'multi-scan' according to
/usr/data/users/saulius/crontab/automatic-downloads/rss-feeds/RSC/lib/dictionaries/cif_core.dic
dictionary named 'cif_core.dic' version 2.4.2 from 2011-04-26.

Automatic conversion script
Id: cif_fix_values 4268 2015-11-12 08:31:59Z antanas 

 Adding full bibliography for 7055471--7055475.cif.
;
_cod_database_code 7055474
_shelx_shelxl_version_number 2014/7
_shelx_space_group_comment
;
The symmetry employed for this shelxl refinement is uniquely defined
by the following loop, which should always be used as a source of
symmetry information in preference to the above space-group names.
They are only intended as comments.
;
_shelx_estimated_absorpt_t_min 0.848
_shelx_estimated_absorpt_t_max 0.866

loop_
_space_group_symop_operation_xyz
'x, y, z'
'-x, y, -z+1/2'
'x+1/2, y+1/2, z'
'-x+1/2, y+1/2, -z+1/2'
'-x, -y, -z'
'x, -y, z-1/2'
'-x+1/2, -y+1/2, -z'
'x+1/2, -y+1/2, z-1/2'

loop_
_atom_site_label
_atom_site_type_symbol
_atom_site_fract_x
_atom_site_fract_y
_atom_site_fract_z
_atom_site_U_iso_or_equiv
_atom_site_adp_type
_atom_site_occupancy
_atom_site_site_symmetry_order
_atom_site_calc_flag
_atom_site_refinement_flags_posn
_atom_site_refinement_flags_adp
_atom_site_refinement_flags_occupancy
_atom_site_disorder_assembly
_atom_site_disorder_group
Cu1 Cu 0.14062(2) -0.20179(4) 0.08377(3) 0.05727(17) Uani 1 1 d . U . . .
P1 P 0.08772(4) -0.11118(10) 0.05435(8) 0.0642(4) Uani 1 1 d . . . . .
P2 P 0.21031(4) -0.19578(8) 0.16087(6) 0.0486(3) Uani 1 1 d . U . . .
F1 F 0.14192(16) -0.1894(4) -0.1788(2) 0.1579(19) Uani 1 1 d . . . . .
F2 F 0.10175(14) -0.1310(3) -0.1452(3) 0.1298(17) Uani 1 1 d . . . . .
F3 F 0.16599(13) -0.1297(3) -0.0657(2) 0.1183(16) Uani 1 1 d . . . . .
N1 N 0.12598(12) -0.3309(3) 0.1042(2) 0.0585(12) Uani 1 1 d . . . . .
N2 N 0.12488(16) -0.3941(4) -0.0736(3) 0.0930(17) Uani 1 1 d . . . . .
H2B H 0.1221 -0.4498 -0.0810 0.112 Uiso 1 1 calc R U . . .
N3 N 0.12815(17) -0.3378(4) -0.1219(3) 0.0969(18) Uani 1 1 d . . . . .
N4 N 0.13135(12) -0.2699(3) -0.0184(2) 0.0584(12) Uani 1 1 d . . . . .
C1 C 0.12118(17) -0.3588(4) 0.1632(3) 0.0677(16) Uani 1 1 d . . . . .
H1A H 0.1218 -0.3176 0.1987 0.081 Uiso 1 1 calc R U . . .
C2 C 0.11533(18) -0.4450(4) 0.1746(4) 0.0775(18) Uani 1 1 d . . . . .
H2A H 0.1121 -0.4610 0.2170 0.093 Uiso 1 1 calc R U . . .
C3 C 0.11418(19) -0.5072(4) 0.1237(4) 0.084(2) Uani 1 1 d . . . . .
C4 C 0.11848(19) -0.4791(4) 0.0621(4) 0.0805(19) Uani 1 1 d . . . . .
H4A H 0.1178 -0.5192 0.0258 0.097 Uiso 1 1 calc R U . . .
C5 C 0.12388(16) -0.3908(4) 0.0537(3) 0.0636(15) Uani 1 1 d . . . . .
C6 C 0.12643(15) -0.3533(4) -0.0125(3) 0.0640(15) Uani 1 1 d . . . . .
C7 C 0.13197(16) -0.2644(5) -0.0866(3) 0.0708(17) Uani 1 1 d . . . . .
C8 C 0.1362(2) -0.1801(5) -0.1192(3) 0.089(2) Uani 1 1 d . . . . .
C9 C 0.1078(3) -0.6032(5) 0.1349(5) 0.127(3) Uani 1 1 d . . . . .
H9A H 0.1078 -0.6371 0.0938 0.191 Uiso 1 1 calc R U . . .
H9B H 0.1298 -0.6227 0.1850 0.191 Uiso 1 1 calc R U . . .
H9C H 0.0816 -0.6103 0.1328 0.191 Uiso 1 1 calc R U . . .
C11 C 0.09220(18) 0.0038(4) 0.0411(3) 0.0744(17) Uani 1 1 d . . . . .
C12 C 0.1114(2) 0.0316(4) -0.0007(3) 0.0877(19) Uani 1 1 d . . . . .
H12A H 0.1225 -0.0100 -0.0195 0.105 Uiso 1 1 calc R U . . .
C13 C 0.1142(2) 0.1183(5) -0.0143(4) 0.107(2) Uani 1 1 d . . . . .
H13A H 0.1269 0.1348 -0.0428 0.128 Uiso 1 1 calc R U . . .
C14 C 0.0989(3) 0.1802(6) 0.0128(6) 0.140(3) Uani 1 1 d . . . . .
H14A H 0.1014 0.2392 0.0042 0.168 Uiso 1 1 calc R U . . .
C15 C 0.0793(3) 0.1549(5) 0.0538(6) 0.149(3) Uani 1 1 d . . . . .
H15A H 0.0682 0.1970 0.0722 0.179 Uiso 1 1 calc R U . . .
C16 C 0.0763(2) 0.0682(5) 0.0672(5) 0.110(2) Uani 1 1 d . . . . .
H16A H 0.0631 0.0522 0.0948 0.133 Uiso 1 1 calc R U . . .
C17 C 0.0731(2) -0.1141(6) 0.1288(4) 0.1244(12) Uani 1 1 d . U . . .
C18 C 0.0348(2) -0.1402(7) 0.1140(4) 0.1316(13) Uani 1 1 d . U . . .
H18A H 0.0141 -0.1542 0.0631 0.158 Uiso 1 1 calc R U . . .
C19 C 0.0269(3) -0.1459(7) 0.1777(5) 0.1369(13) Uani 1 1 d . U . . .
H19A H 0.0012 -0.1651 0.1689 0.164 Uiso 1 1 calc R U . . .
C20 C 0.0565(3) -0.1235(7) 0.2496(5) 0.1364(13) Uani 1 1 d . U . . .
H20A H 0.0509 -0.1286 0.2905 0.164 Uiso 1 1 calc R U . . .
C21 C 0.0944(3) -0.0938(7) 0.2666(5) 0.1376(13) Uani 1 1 d . U . . .
H21A H 0.1140 -0.0759 0.3170 0.165 Uiso 1 1 calc R U . . .
C22 C 0.1023(3) -0.0915(7) 0.2048(4) 0.1311(13) Uani 1 1 d . U . . .
H22A H 0.1285 -0.0740 0.2151 0.157 Uiso 1 1 calc R U . . .
C23 C 0.04200(17) -0.1437(4) -0.0371(4) 0.0793(18) Uani 1 1 d . . . . .
C24 C 0.0184(2) -0.0867(6) -0.0969(4) 0.099(2) Uani 1 1 d . . . . .
H24A H 0.0238 -0.0268 -0.0906 0.119 Uiso 1 1 calc R U . . .
C25 C -0.0145(3) -0.1204(7) -0.1688(6) 0.136(3) Uani 1 1 d . U . . .
H25A H -0.0302 -0.0829 -0.2108 0.163 Uiso 1 1 calc R U . . .
C26 C -0.0227(3) -0.2069(7) -0.1761(6) 0.148(3) Uani 1 1 d . U . . .
H26A H -0.0444 -0.2285 -0.2230 0.178 Uiso 1 1 calc R U . . .
C27 C 0.0002(3) -0.2629(7) -0.1161(6) 0.145(3) Uani 1 1 d . U . . .
H27A H -0.0062 -0.3223 -0.1218 0.174 Uiso 1 1 calc R U . . .
C28 C 0.0328(2) -0.2318(6) -0.0471(5) 0.126(2) Uani 1 1 d . U . . .
H28A H 0.0488 -0.2707 -0.0066 0.152 Uiso 1 1 calc R U . . .
C29 C 0.23757(15) -0.1053(3) 0.1462(2) 0.0500(12) Uani 1 1 d . . . . .
C30 C 0.21791(19) -0.0263(4) 0.1240(3) 0.0729(17) Uani 1 1 d . . . . .
H30A H 0.1910 -0.0213 0.1151 0.088 Uiso 1 1 calc R U . . .
C31 C 0.2371(2) 0.0473(4) 0.1141(4) 0.093(2) Uani 1 1 d . . . . .
H31A H 0.2233 0.1008 0.0990 0.112 Uiso 1 1 calc R U . . .
C32 C 0.2771(2) 0.0385(4) 0.1273(4) 0.093(2) Uani 1 1 d . . . . .
H32A H 0.2904 0.0866 0.1209 0.112 Uiso 1 1 calc R U . . .
C33 C 0.29676(19) -0.0391(4) 0.1493(3) 0.0808(18) Uani 1 1 d . . . . .
H33A H 0.3238 -0.0436 0.1585 0.097 Uiso 1 1 calc R U . . .
C34 C 0.27777(17) -0.1125(4) 0.1585(3) 0.0651(15) Uani 1 1 d . . . . .
H34A H 0.2916 -0.1660 0.1727 0.078 Uiso 1 1 calc R U . . .
C35 C 0.23149(15) -0.1962(3) 0.2671(3) 0.0547(13) Uani 1 1 d . . . . .
C36 C 0.27353(19) -0.1930(5) 0.3192(3) 0.085(2) Uani 1 1 d . . . . .
H36A H 0.2921 -0.1921 0.3006 0.102 Uiso 1 1 calc R U . . .
C37 C 0.2880(2) -0.1910(5) 0.3980(3) 0.095(2) Uani 1 1 d . . . . .
H37A H 0.3165 -0.1881 0.4325 0.114 Uiso 1 1 calc R U . . .
C38 C 0.2622(2) -0.1930(4) 0.4279(3) 0.081(2) Uani 1 1 d . . . . .
H38A H 0.2726 -0.1909 0.4819 0.097 Uiso 1 1 calc R U . . .
C39 C 0.2206(2) -0.1982(4) 0.3768(3) 0.0794(17) Uani 1 1 d . . . . .
H39A H 0.2024 -0.2012 0.3961 0.095 Uiso 1 1 calc R U . . .
C40 C 0.20500(17) -0.1991(4) 0.2957(3) 0.0659(15) Uani 1 1 d . . . . .
H40A H 0.1765 -0.2016 0.2613 0.079 Uiso 1 1 calc R U . . .
C41 C 0.23095(15) -0.2943(3) 0.1426(3) 0.0537(13) Uani 1 1 d . . . . .
C42 C 0.2379(2) -0.3682(4) 0.1867(4) 0.102(2) Uani 1 1 d . . . . .
H42A H 0.2360 -0.3659 0.2320 0.122 Uiso 1 1 calc R U . . .
C43 C 0.2481(3) -0.4474(5) 0.1646(5) 0.141(3) Uani 1 1 d . . . . .
H43A H 0.2525 -0.4976 0.1945 0.169 Uiso 1 1 calc R U . . .
C44 C 0.2514(3) -0.4500(5) 0.0993(5) 0.124(3) Uani 1 1 d . . . . .
H44A H 0.2596 -0.5018 0.0862 0.149 Uiso 1 1 calc R U . . .
C45 C 0.24319(19) -0.3803(4) 0.0534(3) 0.0804(17) Uani 1 1 d . . . . .
H45A H 0.2444 -0.3841 0.0074 0.097 Uiso 1 1 calc R U . . .
C46 C 0.23291(15) -0.3029(4) 0.0743(3) 0.0602(14) Uani 1 1 d . . . . .
H46A H 0.2270 -0.2545 0.0417 0.072 Uiso 1 1 calc R U . . .
Cl1 Cl 0.11395(5) -0.63835(11) -0.12761(8) 0.0862(5) Uani 1 1 d D . . . .
O1 O 0.1446(5) -0.5789(9) -0.0847(10) 0.186(7) Uani 0.5 1 d . . P A 1
O3 O 0.0830(4) -0.6465(15) -0.2089(3) 0.236(10) Uani 0.5 1 d D . P A 1
O4 O 0.1410(3) -0.7086(8) -0.1015(7) 0.137(4) Uani 0.5 1 d . . P A 1
O1' O 0.1072(4) -0.5526(7) -0.1599(7) 0.154(4) Uani 0.5 1 d . . P A 2
O3' O 0.0751(4) -0.6814(9) -0.1613(10) 0.158(6) Uani 0.5 1 d . . P A 2
O4' O 0.14044(16) -0.6827(6) -0.1497(4) 0.197(5) Uani 0.5 1 d D . P A 2
O2 O 0.10771(18) -0.6360(7) -0.0623(2) 0.231(4) Uani 1 1 d D . . . .
Cl2 Cl 0.00121(19) -0.6044(10) -0.0630(3) 0.509(8) Uani 1 1 d D . . . .
Cl3 Cl 0.0038(3) -0.4859(4) -0.1511(8) 0.631(8) Uani 1 1 d D . . . .
C47 C -0.0043(4) -0.5970(5) -0.1553(4) 0.370(14) Uani 1 1 d D . . . .
H47A H 0.0168 -0.6300 -0.1597 0.444 Uiso 1 1 calc R U . . .
H47B H -0.0318 -0.6138 -0.1969 0.444 Uiso 1 1 calc R U . . .

loop_
_atom_site_aniso_label
_atom_site_aniso_U_11
_atom_site_aniso_U_22
_atom_site_aniso_U_33
_atom_site_aniso_U_23
_atom_site_aniso_U_13
_atom_site_aniso_U_12
Cu1 0.0631(3) 0.0582(4) 0.0509(3) -0.0003(3) 0.0289(2) 0.0080(3)
P1 0.0712(7) 0.0635(8) 0.0674(7) 0.0115(6) 0.0420(5) 0.0196(7)
P2 0.0608(5) 0.0447(6) 0.0390(5) -0.0010(5) 0.0243(4) 0.0032(6)
F1 0.243(3) 0.179(5) 0.114(2) 0.003(3) 0.1366(17) -0.011(4)
F2 0.116(3) 0.141(4) 0.111(3) 0.040(3) 0.042(2) 0.020(3)
F3 0.117(3) 0.132(3) 0.094(2) 0.016(2) 0.0434(19) -0.023(3)
N1 0.061(2) 0.061(3) 0.053(2) -0.0045(19) 0.0278(15) -0.004(2)
N2 0.111(3) 0.088(3) 0.087(3) -0.043(3) 0.055(2) -0.020(3)
N3 0.116(3) 0.116(4) 0.075(3) -0.029(3) 0.060(2) -0.016(3)
N4 0.057(2) 0.071(3) 0.0450(19) -0.0093(19) 0.0237(14) 0.002(2)
C1 0.079(3) 0.064(3) 0.065(3) -0.008(3) 0.040(2) -0.007(3)
C2 0.085(3) 0.069(4) 0.079(3) 0.003(3) 0.042(2) -0.010(3)
C3 0.080(4) 0.061(4) 0.102(4) -0.002(3) 0.039(3) -0.011(3)
C4 0.089(4) 0.065(4) 0.088(3) -0.021(3) 0.045(3) -0.008(3)
C5 0.055(3) 0.070(3) 0.056(3) -0.011(3) 0.021(2) -0.004(3)
C6 0.057(3) 0.075(4) 0.056(3) -0.024(2) 0.0256(19) -0.003(3)
C7 0.060(3) 0.099(4) 0.047(2) -0.015(3) 0.023(2) -0.001(3)
C8 0.090(4) 0.127(6) 0.059(3) 0.011(3) 0.043(2) 0.003(4)
C9 0.162(6) 0.064(4) 0.157(6) -0.001(4) 0.081(5) -0.022(4)
C11 0.078(3) 0.069(4) 0.075(3) 0.010(3) 0.038(2) 0.018(3)
C12 0.121(4) 0.077(4) 0.086(3) 0.014(3) 0.067(2) 0.014(3)
C13 0.141(5) 0.093(5) 0.109(4) 0.027(4) 0.079(3) 0.005(4)
C14 0.172(7) 0.084(6) 0.191(7) 0.013(5) 0.111(5) -0.001(5)
C15 0.208(6) 0.065(5) 0.240(7) -0.003(5) 0.161(5) 0.018(5)
C16 0.125(4) 0.072(4) 0.167(5) 0.005(4) 0.098(3) 0.021(4)
C17 0.1463(17) 0.1636(19) 0.1125(17) 0.0388(18) 0.1017(14) 0.0532(18)
C18 0.1507(18) 0.1685(19) 0.1181(17) 0.0394(18) 0.0992(15) 0.0484(18)
C19 0.1532(18) 0.1722(19) 0.1216(17) 0.0377(18) 0.0960(16) 0.0471(18)
C20 0.1545(18) 0.1725(19) 0.1192(17) 0.0413(18) 0.0961(16) 0.0468(18)
C21 0.1548(18) 0.1715(19) 0.1193(17) 0.0373(18) 0.0933(16) 0.0503(18)
C22 0.1515(18) 0.1684(19) 0.1156(17) 0.0377(18) 0.0986(15) 0.0514(18)
C23 0.062(3) 0.088(4) 0.092(3) -0.001(3) 0.041(2) 0.026(3)
C24 0.084(4) 0.136(6) 0.072(4) 0.008(4) 0.035(3) 0.029(4)
C25 0.087(3) 0.145(4) 0.135(4) -0.023(4) 0.024(3) 0.006(4)
C26 0.093(4) 0.152(4) 0.145(4) -0.040(4) 0.019(3) 0.011(4)
C27 0.086(4) 0.139(4) 0.152(4) -0.035(4) 0.017(3) 0.012(4)
C28 0.068(3) 0.130(4) 0.143(4) -0.030(4) 0.025(3) 0.003(3)
C29 0.069(3) 0.041(2) 0.039(2) -0.0025(18) 0.0261(17) -0.005(2)
C30 0.093(3) 0.056(3) 0.073(3) 0.001(3) 0.043(2) 0.003(3)
C31 0.141(5) 0.043(3) 0.091(4) 0.008(3) 0.054(3) 0.006(3)
C32 0.144(5) 0.061(4) 0.087(3) -0.003(3) 0.068(3) -0.028(3)
C33 0.100(3) 0.079(4) 0.077(3) -0.012(3) 0.055(2) -0.029(3)
C34 0.078(3) 0.058(3) 0.063(3) -0.001(2) 0.038(2) -0.005(3)
C35 0.068(3) 0.049(3) 0.048(2) -0.002(2) 0.0298(17) 0.005(2)
C36 0.070(3) 0.127(6) 0.054(3) 0.000(3) 0.028(2) 0.000(4)
C37 0.091(4) 0.125(6) 0.053(3) 0.004(4) 0.024(3) -0.006(4)
C38 0.119(4) 0.071(4) 0.046(2) 0.006(3) 0.036(2) -0.010(3)
C39 0.117(3) 0.080(4) 0.063(2) 0.002(3) 0.062(2) -0.009(3)
C40 0.085(3) 0.067(3) 0.055(2) -0.007(2) 0.0429(18) -0.008(3)
C41 0.060(2) 0.044(3) 0.054(2) 0.005(2) 0.0264(18) 0.002(2)
C42 0.170(5) 0.064(4) 0.094(3) 0.015(3) 0.083(3) 0.022(4)
C43 0.249(7) 0.053(4) 0.169(6) 0.035(4) 0.142(4) 0.049(4)
C44 0.203(6) 0.065(4) 0.154(5) -0.009(4) 0.126(3) 0.020(4)
C45 0.101(3) 0.069(4) 0.089(3) -0.026(3) 0.060(2) -0.008(3)
C46 0.063(3) 0.062(3) 0.053(2) -0.009(2) 0.0271(19) 0.005(2)
Cl1 0.1101(10) 0.0820(10) 0.0747(8) -0.0145(7) 0.0525(6) -0.0123(9)
O1 0.181(12) 0.104(9) 0.242(15) -0.041(10) 0.082(10) -0.010(9)
O3 0.252(18) 0.33(3) 0.081(8) 0.040(12) 0.050(9) 0.051(18)
O4 0.106(6) 0.147(9) 0.163(8) -0.037(7) 0.071(5) 0.037(6)
O1' 0.286(11) 0.073(7) 0.156(7) 0.022(6) 0.151(6) 0.002(7)
O3' 0.126(9) 0.120(9) 0.189(12) -0.033(9) 0.050(8) -0.016(8)
O4' 0.232(8) 0.213(13) 0.249(7) -0.125(8) 0.198(5) -0.060(8)
O2 0.341(7) 0.230(9) 0.201(5) 0.034(6) 0.195(4) 0.047(8)
Cl2 0.197(5) 0.92(2) 0.323(8) -0.065(11) 0.069(5) -0.033(9)
Cl3 0.633(13) 0.235(7) 1.17(2) -0.163(10) 0.559(11) -0.060(8)
C47 0.239(16) 0.57(4) 0.234(15) -0.138(18) 0.069(12) 0.101(19)

loop_
_atom_type_symbol
_atom_type_description
_atom_type_scat_dispersion_real
_atom_type_scat_dispersion_imag
_atom_type_scat_source
C C 0.0033 0.0016 'International Tables Vol C Tables 4.2.6.8 and 6.1.1.4'
H H 0.0000 0.0000 'International Tables Vol C Tables 4.2.6.8 and 6.1.1.4'
N N 0.0061 0.0033 'International Tables Vol C Tables 4.2.6.8 and 6.1.1.4'
O O 0.0106 0.0060 'International Tables Vol C Tables 4.2.6.8 and 6.1.1.4'
F F 0.0171 0.0103 'International Tables Vol C Tables 4.2.6.8 and 6.1.1.4'
P P 0.1023 0.0942 'International Tables Vol C Tables 4.2.6.8 and 6.1.1.4'
Cl Cl 0.1484 0.1585 'International Tables Vol C Tables 4.2.6.8 and 6.1.1.4'
Cu Cu 0.3201 1.2651 'International Tables Vol C Tables 4.2.6.8 and 6.1.1.4'

loop_
_geom_angle_atom_site_label_1
_geom_angle_atom_site_label_2
_geom_angle_atom_site_label_3
_geom_angle
N4 Cu1 N1 77.95(17)
N4 Cu1 P1 110.77(11)
N1 Cu1 P1 110.20(13)
N4 Cu1 P2 103.87(11)
N1 Cu1 P2 103.14(11)
P1 Cu1 P2 135.75(6)
C11 P1 C17 103.3(4)
C11 P1 C23 103.5(3)
C17 P1 C23 106.4(3)
C11 P1 Cu1 120.6(2)
C17 P1 Cu1 111.2(3)
C23 P1 Cu1 110.7(2)
C41 P2 C29 105.9(2)
C41 P2 C35 104.0(2)
C29 P2 C35 103.2(2)
C41 P2 Cu1 107.06(16)
C29 P2 Cu1 117.99(15)
C35 P2 Cu1 117.29(18)
C5 N1 C1 116.8(5)
C5 N1 Cu1 114.9(4)
C1 N1 Cu1 128.2(4)
C6 N2 N3 111.4(6)
C6 N2 H2B 124.3
N3 N2 H2B 124.3
C7 N3 N2 101.7(5)
C6 N4 C7 102.9(5)
C6 N4 Cu1 110.9(4)
C7 N4 Cu1 145.8(4)
N1 C1 C2 123.5(6)
N1 C1 H1A 118.2
C2 C1 H1A 118.2
C3 C2 C1 119.8(6)
C3 C2 H2A 120.1
C1 C2 H2A 120.1
C2 C3 C4 117.1(6)
C2 C3 C9 121.1(7)
C4 C3 C9 121.8(7)
C3 C4 C5 119.9(6)
C3 C4 H4A 120.0
C5 C4 H4A 120.0
N1 C5 C4 122.7(6)
N1 C5 C6 113.0(5)
C4 C5 C6 124.3(5)
N4 C6 N2 108.8(5)
N4 C6 C5 122.4(5)
N2 C6 C5 128.8(6)
N3 C7 N4 115.2(6)
N3 C7 C8 122.0(6)
N4 C7 C8 122.7(6)
F1 C8 F3 109.0(6)
F1 C8 F2 106.0(5)
F3 C8 F2 103.7(6)
F1 C8 C7 113.3(7)
F3 C8 C7 112.9(5)
F2 C8 C7 111.2(6)
C3 C9 H9A 109.5
C3 C9 H9B 109.5
H9A C9 H9B 109.5
C3 C9 H9C 109.5
H9A C9 H9C 109.5
H9B C9 H9C 109.5
C16 C11 C12 116.5(6)
C16 C11 P1 123.8(6)
C12 C11 P1 119.6(5)
C13 C12 C11 121.5(7)
C13 C12 H12A 119.3
C11 C12 H12A 119.3
C14 C13 C12 120.9(8)
C14 C13 H13A 119.6
C12 C13 H13A 119.6
C13 C14 C15 119.2(8)
C13 C14 H14A 120.4
C15 C14 H14A 120.4
C16 C15 C14 120.0(9)
C16 C15 H15A 120.0
C14 C15 H15A 120.0
C15 C16 C11 122.0(9)
C15 C16 H16A 119.0
C11 C16 H16A 119.0
C18 C17 C22 118.2(7)
C18 C17 P1 123.0(6)
C22 C17 P1 118.7(7)
C17 C18 C19 119.1(7)
C17 C18 H18A 120.4
C19 C18 H18A 120.4
C20 C19 C18 119.5(9)
C20 C19 H19A 120.2
C18 C19 H19A 120.2
C19 C20 C21 123.6(9)
C19 C20 H20A 118.2
C21 C20 H20A 118.2
C20 C21 C22 116.5(8)
C20 C21 H21A 121.7
C22 C21 H21A 121.7
C17 C22 C21 123.0(8)
C17 C22 H22A 118.5
C21 C22 H22A 118.5
C24 C23 C28 119.4(6)
C24 C23 P1 123.6(6)
C28 C23 P1 116.8(5)
C23 C24 C25 118.9(8)
C23 C24 H24A 120.6
C25 C24 H24A 120.6
C26 C25 C24 119.8(9)
C26 C25 H25A 120.1
C24 C25 H25A 120.1
C25 C26 C27 121.2(9)
C25 C26 H26A 119.4
C27 C26 H26A 119.4
C26 C27 C28 119.9(10)
C26 C27 H27A 120.1
C28 C27 H27A 120.1
C27 C28 C23 120.8(9)
C27 C28 H28A 119.6
C23 C28 H28A 119.6
C30 C29 C34 118.7(5)
C30 C29 P2 118.0(4)
C34 C29 P2 123.2(4)
C29 C30 C31 121.8(6)
C29 C30 H30A 119.1
C31 C30 H30A 119.1
C32 C31 C30 118.3(6)
C32 C31 H31A 120.9
C30 C31 H31A 120.9
C33 C32 C31 120.4(6)
C33 C32 H32A 119.8
C31 C32 H32A 119.8
C32 C33 C34 121.6(6)
C32 C33 H33A 119.2
C34 C33 H33A 119.2
C33 C34 C29 119.2(5)
C33 C34 H34A 120.4
C29 C34 H34A 120.4
C40 C35 C36 118.9(5)
C40 C35 P2 119.2(4)
C36 C35 P2 121.9(5)
C37 C36 C35 120.0(7)
C37 C36 H36A 120.0
C35 C36 H36A 120.0
C38 C37 C36 122.1(6)
C38 C37 H37A 119.0
C36 C37 H37A 119.0
C37 C38 C39 118.3(5)
C37 C38 H38A 120.9
C39 C38 H38A 120.9
C38 C39 C40 120.8(6)
C38 C39 H39A 119.6
C40 C39 H39A 119.6
C35 C40 C39 119.9(5)
C35 C40 H40A 120.0
C39 C40 H40A 120.0
C42 C41 C46 116.8(5)
C42 C41 P2 121.8(5)
C46 C41 P2 120.4(4)
C41 C42 C43 120.7(7)
C41 C42 H42A 119.6
C43 C42 H42A 119.6
C44 C43 C42 119.3(7)
C44 C43 H43A 120.3
C42 C43 H43A 120.3
C45 C44 C43 121.5(7)
C45 C44 H44A 119.3
C43 C44 H44A 119.3
C44 C45 C46 119.5(6)
C44 C45 H45A 120.3
C46 C45 H45A 120.3
C45 C46 C41 122.1(5)
C45 C46 H46A 118.9
C41 C46 H46A 118.9
O1 Cl1 O4 93.4(8)
O1 Cl1 O2 83.7(9)
O4 Cl1 O2 96.0(7)
O3' Cl1 O2 80.8(8)
O3' Cl1 O1' 108.0(8)
O2 Cl1 O1' 107.9(7)
O1 Cl1 O3 134.4(11)
O4 Cl1 O3 112.0(10)
O2 Cl1 O3 127.5(7)
O3' Cl1 O4' 109.7(7)
O2 Cl1 O4' 137.6(5)
O1' Cl1 O4' 107.2(7)
Cl3 C47 Cl2 95.1(8)
Cl3 C47 H47A 112.7
Cl2 C47 H47A 112.7
Cl3 C47 H47B 112.7
Cl2 C47 H47B 112.7
H47A C47 H47B 110.2

loop_
_geom_bond_atom_site_label_1
_geom_bond_atom_site_label_2
_geom_bond_distance
Cu1 N4 2.130(4)
Cu1 N1 2.136(5)
Cu1 P1 2.2318(16)
Cu1 P2 2.2548(14)
P1 C11 1.795(6)
P1 C17 1.798(8)
P1 C23 1.816(6)
P2 C41 1.806(5)
P2 C29 1.820(5)
P2 C35 1.823(5)
F1 C8 1.300(8)
F2 C8 1.344(8)
F3 C8 1.325(8)
N1 C5 1.323(7)
N1 C1 1.329(7)
N2 C6 1.327(7)
N2 N3 1.330(8)
N2 H2B 0.8600
N3 C7 1.288(8)
N4 C6 1.300(7)
N4 C7 1.354(7)
C1 C2 1.370(8)
C1 H1A 0.9300
C2 C3 1.365(9)
C2 H2A 0.9300
C3 C4 1.369(10)
C3 C9 1.517(9)
C4 C5 1.385(8)
C4 H4A 0.9300
C5 C6 1.467(8)
C7 C8 1.480(10)
C9 H9A 0.9600
C9 H9B 0.9600
C9 H9C 0.9600
C11 C16 1.373(10)
C11 C12 1.397(9)
C12 C13 1.366(10)
C12 H12A 0.9300
C13 C14 1.344(12)
C13 H13A 0.9300
C14 C15 1.386(14)
C14 H14A 0.9300
C15 C16 1.365(11)
C15 H15A 0.9300
C16 H16A 0.9300
C17 C18 1.365(11)
C17 C22 1.378(10)
C18 C19 1.423(11)
C18 H18A 0.9300
C19 C20 1.327(11)
C19 H19A 0.9300
C20 C21 1.352(12)
C20 H20A 0.9300
C21 C22 1.387(11)
C21 H21A 0.9300
C22 H22A 0.9300
C23 C24 1.369(9)
C23 C28 1.378(11)
C24 C25 1.422(10)
C24 H24A 0.9300
C25 C26 1.346(13)
C25 H25A 0.9300
C26 C27 1.354(13)
C26 H26A 0.9300
C27 C28 1.371(11)
C27 H27A 0.9300
C28 H28A 0.9300
C29 C30 1.364(7)
C29 C34 1.396(7)
C30 C31 1.395(9)
C30 H30A 0.9300
C31 C32 1.384(10)
C31 H31A 0.9300
C32 C33 1.346(9)
C32 H32A 0.9300
C33 C34 1.385(8)
C33 H33A 0.9300
C34 H34A 0.9300
C35 C40 1.360(8)
C35 C36 1.375(7)
C36 C37 1.361(8)
C36 H36A 0.9300
C37 C38 1.355(10)
C37 H37A 0.9300
C38 C39 1.358(8)
C38 H38A 0.9300
C39 C40 1.394(7)
C39 H39A 0.9300
C40 H40A 0.9300
C41 C42 1.366(8)
C41 C46 1.386(7)
C42 C43 1.398(10)
C42 H42A 0.9300
C43 C44 1.349(11)
C43 H43A 0.9300
C44 C45 1.326(10)
C44 H44A 0.9300
C45 C46 1.367(8)
C45 H45A 0.9300
C46 H46A 0.9300
Cl1 O1 1.367(14)
Cl1 O4 1.381(11)
Cl1 O3' 1.414(13)
Cl1 O2 1.414(4)
Cl1 O1' 1.420(11)
Cl1 O3 1.429(4)
Cl1 O4' 1.432(4)
Cl2 C47 1.723(7)
Cl3 C47 1.718(7)
C47 H47A 0.9700
C47 H47B 0.9700

loop_
_geom_torsion_atom_site_label_1
_geom_torsion_atom_site_label_2
_geom_torsion_atom_site_label_3
_geom_torsion_atom_site_label_4
_geom_torsion
C6 N2 N3 C7 0.6(6)
C5 N1 C1 C2 1.6(8)
Cu1 N1 C1 C2 -174.1(4)
N1 C1 C2 C3 0.0(9)
C1 C2 C3 C4 -0.9(9)
C1 C2 C3 C9 179.9(6)
C2 C3 C4 C5 0.2(9)
C9 C3 C4 C5 179.4(6)
C1 N1 C5 C4 -2.3(8)
Cu1 N1 C5 C4 174.0(4)
C1 N1 C5 C6 175.7(4)
Cu1 N1 C5 C6 -8.0(5)
C3 C4 C5 N1 1.4(9)
C3 C4 C5 C6 -176.4(5)
C7 N4 C6 N2 0.8(6)
Cu1 N4 C6 N2 -173.9(3)
C7 N4 C6 C5 -179.9(5)
Cu1 N4 C6 C5 5.3(6)
N3 N2 C6 N4 -0.9(7)
N3 N2 C6 C5 179.9(5)
N1 C5 C6 N4 1.7(7)
C4 C5 C6 N4 179.7(5)
N1 C5 C6 N2 -179.2(5)
C4 C5 C6 N2 -1.2(9)
N2 N3 C7 N4 0.0(7)
N2 N3 C7 C8 -179.2(5)
C6 N4 C7 N3 -0.5(6)
Cu1 N4 C7 N3 170.7(5)
C6 N4 C7 C8 178.7(5)
Cu1 N4 C7 C8 -10.0(9)
N3 C7 C8 F1 -9.9(8)
N4 C7 C8 F1 171.0(5)
N3 C7 C8 F3 -134.5(6)
N4 C7 C8 F3 46.3(8)
N3 C7 C8 F2 109.4(7)
N4 C7 C8 F2 -69.7(7)
C17 P1 C11 C16 -15.8(6)
C23 P1 C11 C16 95.0(6)
Cu1 P1 C11 C16 -140.7(5)
C17 P1 C11 C12 166.8(5)
C23 P1 C11 C12 -82.4(5)
Cu1 P1 C11 C12 41.9(5)
C16 C11 C12 C13 0.2(9)
P1 C11 C12 C13 177.8(5)
C11 C12 C13 C14 0.7(11)
C12 C13 C14 C15 -1.3(13)
C13 C14 C15 C16 1.0(14)
C14 C15 C16 C11 0.0(13)
C12 C11 C16 C15 -0.6(10)
P1 C11 C16 C15 -178.0(6)
C11 P1 C17 C18 111.1(8)
C23 P1 C17 C18 2.5(9)
Cu1 P1 C17 C18 -118.1(8)
C11 P1 C17 C22 -71.0(8)
C23 P1 C17 C22 -179.6(7)
Cu1 P1 C17 C22 59.8(9)
C22 C17 C18 C19 -2.0(14)
P1 C17 C18 C19 175.9(7)
C17 C18 C19 C20 1.7(15)
C18 C19 C20 C21 1.0(16)
C19 C20 C21 C22 -3.3(16)
C18 C17 C22 C21 -0.4(15)
P1 C17 C22 C21 -178.3(8)
C20 C21 C22 C17 3.0(15)
C11 P1 C23 C24 -1.6(7)
C17 P1 C23 C24 106.9(7)
Cu1 P1 C23 C24 -132.1(6)
C11 P1 C23 C28 174.3(6)
C17 P1 C23 C28 -77.2(7)
Cu1 P1 C23 C28 43.8(7)
C28 C23 C24 C25 -1.6(12)
P1 C23 C24 C25 174.2(7)
C23 C24 C25 C26 2.1(14)
C24 C25 C26 C27 -0.8(18)
C25 C26 C27 C28 -1.1(18)
C26 C27 C28 C23 1.6(16)
C24 C23 C28 C27 -0.2(13)
P1 C23 C28 C27 -176.3(8)
C41 P2 C29 C30 153.2(4)
C35 P2 C29 C30 -97.8(4)
Cu1 P2 C29 C30 33.4(4)
C41 P2 C29 C34 -28.4(4)
C35 P2 C29 C34 80.6(4)
Cu1 P2 C29 C34 -148.2(3)
C34 C29 C30 C31 -0.8(8)
P2 C29 C30 C31 177.8(5)
C29 C30 C31 C32 0.2(9)
C30 C31 C32 C33 -0.2(10)
C31 C32 C33 C34 0.8(10)
C32 C33 C34 C29 -1.3(8)
C30 C29 C34 C33 1.3(7)
P2 C29 C34 C33 -177.1(4)
C41 P2 C35 C40 -118.7(4)
C29 P2 C35 C40 130.8(4)
Cu1 P2 C35 C40 -0.8(5)
C41 P2 C35 C36 61.9(5)
C29 P2 C35 C36 -48.5(5)
Cu1 P2 C35 C36 179.9(5)
C40 C35 C36 C37 -1.2(10)
P2 C35 C36 C37 178.2(6)
C35 C36 C37 C38 0.7(12)
C36 C37 C38 C39 0.7(11)
C37 C38 C39 C40 -1.6(10)
C36 C35 C40 C39 0.3(9)
P2 C35 C40 C39 -179.1(4)
C38 C39 C40 C35 1.1(9)
C29 P2 C41 C42 141.4(5)
C35 P2 C41 C42 33.0(5)
Cu1 P2 C41 C42 -91.9(5)
C29 P2 C41 C46 -50.8(4)
C35 P2 C41 C46 -159.2(4)
Cu1 P2 C41 C46 76.0(4)
C46 C41 C42 C43 2.3(10)
P2 C41 C42 C43 170.5(6)
C41 C42 C43 C44 0.8(13)
C42 C43 C44 C45 -3.5(13)
C43 C44 C45 C46 2.9(12)
C44 C45 C46 C41 0.4(9)
C42 C41 C46 C45 -2.9(8)
P2 C41 C46 C45 -171.3(4)
